data_4515357
loop_
_publ_author_name
'Li, Liang'
'Cheng, Jiahui'
'Liu, Zhipeng'
'Song, Lin'
'You, Yujian'
'Zhou, Xinhui'
'Huang, Wei'

_publ_section_title
;
 Ratiometric Luminescent Sensor of Picric Acid Based on the Dual-Emission
 Mixed-Lanthanide Coordination Polymer.
;
_journal_issue 50
_journal_name_full 'ACS applied materials &amp; interfaces'
_journal_page_first 44109
_journal_page_last 44115
_journal_paper_doi 10.1021/acsami.8b13719
_journal_volume 10
_journal_year 2018
_chemical_formula_moiety 'C43 H33 Gd2 N2 O14'
_chemical_formula_sum 'C43 H33 Gd2 N2 O14'
_chemical_formula_weight 1116.21
_space_group_crystal_system triclinic
_space_group_IT_number 2
_space_group_name_Hall '-P 1'
_space_group_name_H-M_alt 'P -1'
_atom_sites_solution_hydrogens geom
_audit_creation_method SHELXL-2018/3
_cell_angle_alpha 83.269(4)
_cell_angle_beta 78.799(4)
_cell_angle_gamma 78.104(4)
_cell_formula_units_Z 2
_cell_length_a 9.7703(14)
_cell_length_b 14.034(2)
_cell_length_c 14.494(2)
_cell_measurement_reflns_used 3695
_cell_measurement_temperature 293(2)
_cell_measurement_theta_max 25.81
_cell_measurement_theta_min 2.05
_cell_volume 1901.5(5)
_computing_cell_refinement SMART
_computing_data_collection 'SMART (Bruker, 2008)'
_computing_data_reduction 'SAINT (Bruker, 2008)'
_computing_molecular_graphics 'SHELXTL (Bruker, 2008)'
_computing_publication_material 'SHELXTL (Bruker, 2008)'
_computing_structure_refinement 'SHELXL-2018/3 (Sheldrick, 2018)'
_computing_structure_solution 'SHELXTL (Bruker, 2008)'
_diffrn_ambient_temperature 293(2)
_diffrn_measured_fraction_theta_full 0.996
_diffrn_measured_fraction_theta_max 0.989
_diffrn_measurement_device_type 'Bruker Smart Apex CCD'
_diffrn_measurement_method 'phi and omega scans'
_diffrn_radiation_monochromator graphite
_diffrn_radiation_source 'fine-focus sealed tube'
_diffrn_radiation_type MoK\a
_diffrn_radiation_wavelength 0.71073
_diffrn_reflns_av_R_equivalents 0.0766
_diffrn_reflns_av_unetI/netI 0.0826
_diffrn_reflns_Laue_measured_fraction_full 0.996
_diffrn_reflns_Laue_measured_fraction_max 0.989
_diffrn_reflns_limit_h_max 12
_diffrn_reflns_limit_h_min -12
_diffrn_reflns_limit_k_max 11
_diffrn_reflns_limit_k_min -18
_diffrn_reflns_limit_l_max 19
_diffrn_reflns_limit_l_min -19
_diffrn_reflns_number 32550
_diffrn_reflns_point_group_measured_fraction_full 0.996
_diffrn_reflns_point_group_measured_fraction_max 0.989
_diffrn_reflns_theta_full 25.242
_diffrn_reflns_theta_max 28.173
_diffrn_reflns_theta_min 2.164
_exptl_absorpt_coefficient_mu 3.535
_exptl_crystal_colour Colorless
_exptl_crystal_density_diffrn 1.949
_exptl_crystal_description Block
_exptl_crystal_F_000 1090
_exptl_crystal_size_max 0.120
_exptl_crystal_size_mid 0.110
_exptl_crystal_size_min 0.100
_refine_diff_density_max 1.415
_refine_diff_density_min -1.645
_refine_diff_density_rms 0.179
_refine_ls_extinction_method none
_refine_ls_goodness_of_fit_ref 1.068
_refine_ls_hydrogen_treatment constr
_refine_ls_matrix_type full
_refine_ls_number_parameters 552
_refine_ls_number_reflns 9220
_refine_ls_number_restraints 1
_refine_ls_restrained_S_all 1.067
_refine_ls_R_factor_all 0.0940
_refine_ls_R_factor_gt 0.0479
_refine_ls_shift/su_max 0.001
_refine_ls_shift/su_mean 0.000
_refine_ls_structure_factor_coef Fsqd
_refine_ls_weighting_details 'w=1/[\s^2^(Fo^2^)+(0.06P)^2^] where P=(Fo^2^+2Fc^2^)/3'
_refine_ls_weighting_scheme calc
_refine_ls_wR_factor_gt 0.1111
_refine_ls_wR_factor_ref 0.1302
_reflns_Friedel_coverage 0.000
_reflns_number_gt 6003
_reflns_number_total 9220
_reflns_threshold_expression 'I > 2\s(I)'
_cod_data_source_file am8b13719_si_002.cif
_cod_data_source_block GdL
_cod_original_cell_volume 1901.6(5)
_cod_database_code 4515357
_shelx_shelxl_version_number 2018/3
_shelx_space_group_comment
;
The symmetry employed for this shelxl refinement is uniquely defined
by the following loop, which should always be used as a source of
symmetry information in preference to the above space-group names.
They are only intended as comments.
;
_shelx_estimated_absorpt_t_min 0.676
_shelx_estimated_absorpt_t_max 0.719

loop_
_space_group_symop_operation_xyz
'x, y, z'
'-x, -y, -z'

loop_
_atom_site_label
_atom_site_type_symbol
_atom_site_fract_x
_atom_site_fract_y
_atom_site_fract_z
_atom_site_U_iso_or_equiv
_atom_site_adp_type
_atom_site_occupancy
_atom_site_site_symmetry_order
_atom_site_calc_flag
_atom_site_refinement_flags_posn
_atom_site_refinement_flags_adp
C1 C -0.6818(7) 1.1342(5) 1.2084(6) 0.0354(17) Uani 1 1 d . .
C2 C -0.5338(7) 1.0838(5) 1.1815(5) 0.0345(16) Uani 1 1 d . .
C3 C -0.4785(7) 1.0712(6) 1.0864(5) 0.0364(17) Uani 1 1 d . .
H3 H -0.533117 1.099286 1.040849 0.044 Uiso 1 1 calc R U
C4 C -0.3450(7) 1.0182(6) 1.0591(5) 0.0396(18) Uani 1 1 d . .
H4 H -0.310376 1.009283 0.995660 0.048 Uiso 1 1 calc R U
C5 C -0.4493(7) 1.0469(6) 1.2482(5) 0.0383(17) Uani 1 1 d . .
H5 H -0.484011 1.056111 1.311575 0.046 Uiso 1 1 calc R U
C6 C -0.3138(7) 0.9964(5) 1.2208(5) 0.0357(17) Uani 1 1 d . .
H6 H -0.256256 0.974386 1.265956 0.043 Uiso 1 1 calc R U
C7 C -0.2605(7) 0.9772(5) 1.1273(5) 0.0304(15) Uani 1 1 d . .
C8 C -0.1192(7) 0.9138(5) 1.0996(5) 0.0305(15) Uani 1 1 d . .
C9 C -0.1077(7) 0.8381(5) 1.0443(5) 0.0309(15) Uani 1 1 d . .
H9 H -0.185537 0.833123 1.018277 0.037 Uiso 1 1 calc R U
C10 C 0.0176(7) 0.7685(5) 1.0260(5) 0.0301(15) Uani 1 1 d . .
C11 C 0.0169(6) 0.6857(5) 0.9699(5) 0.0280(15) Uani 1 1 d . .
C12 C 0.0063(7) 1.0118(5) 1.1815(6) 0.0374(18) Uani 1 1 d . .
C13 C -0.0002(7) 0.9236(5) 1.1332(5) 0.0340(16) Uani 1 1 d . .
C14 C 0.1251(7) 0.8541(5) 1.1157(5) 0.0325(16) Uani 1 1 d . .
H14 H 0.203208 0.859998 1.140891 0.039 Uiso 1 1 calc R U
C15 C 0.1360(6) 0.7763(5) 1.0616(5) 0.0283(14) Uani 1 1 d . .
C16 C 0.7240(6) 0.2911(5) 0.9564(5) 0.0299(15) Uani 1 1 d . .
C17 C 0.6407(8) 0.2932(6) 1.0462(5) 0.0381(17) Uani 1 1 d . .
H17 H 0.678743 0.262050 1.098346 0.046 Uiso 1 1 calc R U
C18 C 0.5022(7) 0.3417(6) 1.0569(5) 0.0396(18) Uani 1 1 d . .
H18 H 0.446124 0.340860 1.116615 0.048 Uiso 1 1 calc R U
C19 C 0.6681(7) 0.3464(6) 0.8822(6) 0.0433(19) Uani 1 1 d . .
H19 H 0.725422 0.350607 0.823195 0.052 Uiso 1 1 calc R U
C20 C 0.5311(8) 0.3948(6) 0.8940(6) 0.045(2) Uani 1 1 d . .
H20 H 0.496006 0.430373 0.842515 0.054 Uiso 1 1 calc R U
C21 C 0.4427(7) 0.3922(5) 0.9808(5) 0.0307(15) Uani 1 1 d . .
C22 C 0.2870(7) 0.4346(6) 0.9907(6) 0.0364(17) Uani 1 1 d . .
C23 C 0.2684(6) 0.6397(5) 0.7164(5) 0.0327(16) Uani 1 1 d . .
C24 C 0.4212(7) 0.6136(5) 0.6726(5) 0.0302(15) Uani 1 1 d . .
C25 C 0.4760(7) 0.5198(5) 0.6429(5) 0.0385(17) Uani 1 1 d . .
H25 H 0.417084 0.474118 0.650599 0.046 Uiso 1 1 calc R U
C26 C 0.6165(7) 0.4947(5) 0.6022(5) 0.0364(17) Uani 1 1 d . .
H26 H 0.651948 0.431996 0.583232 0.044 Uiso 1 1 calc R U
C27 C 0.5113(7) 0.6805(5) 0.6623(5) 0.0334(16) Uani 1 1 d . .
H27 H 0.476778 0.742772 0.682657 0.040 Uiso 1 1 calc R U
C28 C 0.6511(7) 0.6542(5) 0.6220(5) 0.0315(15) Uani 1 1 d . .
H28 H 0.710866 0.699113 0.616337 0.038 Uiso 1 1 calc R U
C29 C 0.7064(6) 0.5622(5) 0.5893(5) 0.0299(15) Uani 1 1 d . .
C30 C 0.8588(6) 0.5318(5) 0.5455(5) 0.0266(14) Uani 1 1 d . .
C31 C 0.9704(6) 0.5597(5) 0.5740(5) 0.0280(14) Uani 1 1 d . .
C32 C 0.9521(8) 0.6206(7) 0.6538(6) 0.047(2) Uani 1 1 d . .
C33 C 1.1093(7) 0.5273(5) 0.5292(5) 0.0309(15) Uani 1 1 d . .
H33 H 1.183403 0.545890 0.550065 0.037 Uiso 1 1 calc R U
C34 C 0.1094(11) 0.3238(7) 0.7257(6) 0.059(3) Uani 1 1 d . .
C35 C 0.3524(11) 0.2839(8) 0.7573(8) 0.077(3) Uani 1 1 d . .
H35A H 0.348034 0.350824 0.767668 0.116 Uiso 1 1 calc R U
H35B H 0.443604 0.258481 0.721677 0.116 Uiso 1 1 calc R U
H35C H 0.338455 0.246254 0.816944 0.116 Uiso 1 1 calc R U
C36 C 0.2721(13) 0.2239(8) 0.6235(7) 0.078(3) Uani 1 1 d . .
H36A H 0.328225 0.159688 0.635856 0.093 Uiso 1 1 calc R U
H36B H 0.321825 0.258119 0.569439 0.093 Uiso 1 1 calc R U
C37 C 0.1223(13) 0.2183(8) 0.6108(7) 0.078(3) Uani 1 1 d . .
H37A H 0.114085 0.228220 0.544535 0.093 Uiso 1 1 calc R U
H37B H 0.099214 0.155209 0.635742 0.093 Uiso 1 1 calc R U
C38 C 0.0296(12) 0.2951(7) 0.6625(7) 0.065(3) Uani 1 1 d . .
H38A H -0.053761 0.272135 0.698189 0.078 Uiso 1 1 calc R U
H38B H -0.001085 0.350312 0.619532 0.078 Uiso 1 1 calc R U
C39 C 0.1630(12) 0.8650(7) 0.5323(8) 0.078(3) Uani 1 1 d D .
C40 C 0.2145(14) 0.7720(7) 0.4789(7) 0.086(4) Uani 1 1 d D .
H40A H 0.293603 0.730402 0.503808 0.103 Uiso 1 1 calc R U
H40B H 0.138431 0.735580 0.485395 0.103 Uiso 1 1 calc R U
C41 C 0.2618(14) 0.8062(10) 0.3731(10) 0.106(5) Uani 1 1 d . .
H41A H 0.334870 0.757714 0.340404 0.128 Uiso 1 1 calc R U
H41B H 0.182545 0.824415 0.339338 0.128 Uiso 1 1 calc R U
C42 C 0.3174(15) 0.8915(9) 0.3895(8) 0.095(4) Uani 1 1 d . .
H42A H 0.417464 0.872434 0.393347 0.115 Uiso 1 1 calc R U
H42B H 0.307044 0.941312 0.337721 0.115 Uiso 1 1 calc R U
C43 C 0.2563(14) 1.0272(9) 0.5010(9) 0.094(4) Uani 1 1 d . .
H43A H 0.185657 1.077600 0.477860 0.141 Uiso 1 1 calc R U
H43B H 0.349198 1.038699 0.472152 0.141 Uiso 1 1 calc R U
H43C H 0.245288 1.027677 0.568191 0.141 Uiso 1 1 calc R U
Gd1 Gd 0.02509(3) 0.52037(3) 0.86320(2) 0.03006(11) Uani 1 1 d . .
Gd2 Gd -0.02338(3) 0.81335(2) 0.74840(2) 0.03017(11) Uani 1 1 d . .
N1 N 0.2368(9) 0.2776(6) 0.7029(6) 0.066(2) Uani 1 1 d . .
N2 N 0.2386(11) 0.9295(7) 0.4770(7) 0.091(3) Uani 1 1 d . .
O1 O -0.7385(5) 1.1385(4) 1.2942(4) 0.0409(13) Uani 1 1 d . .
O2 O -0.7575(5) 1.1691(4) 1.1439(4) 0.0448(14) Uani 1 1 d . .
O3 O 0.0922(6) 1.0035(4) 1.2375(4) 0.0483(14) Uani 1 1 d . .
O4 O -0.0698(5) 1.0921(4) 1.1613(4) 0.0427(13) Uani 1 1 d . .
O5 O 0.0249(5) 0.6003(4) 1.0098(3) 0.0331(11) Uani 1 1 d . .
O6 O 0.0078(5) 0.6988(3) 0.8838(3) 0.0329(11) Uani 1 1 d . .
O7 O 0.2133(5) 0.4356(4) 1.0736(3) 0.0369(12) Uani 1 1 d . .
O8 O 0.2391(5) 0.4628(4) 0.9161(4) 0.0415(13) Uani 1 1 d . .
O9 O 0.2028(5) 0.5707(4) 0.7443(4) 0.0378(12) Uani 1 1 d . .
O10 O 0.2146(4) 0.7299(4) 0.7221(4) 0.0377(12) Uani 1 1 d . .
O11 O 0.9129(6) 0.5842(6) 0.7355(4) 0.071(2) Uani 1 1 d . .
O12 O 0.9768(6) 0.7038(5) 0.6361(5) 0.064(2) Uani 1 1 d . .
O13 O 0.0667(7) 0.3791(5) 0.7900(4) 0.0655(19) Uani 1 1 d . .
O14 O 0.0724(7) 0.8941(5) 0.6059(4) 0.0614(17) Uani 1 1 d . .

loop_
_atom_site_aniso_label
_atom_site_aniso_U_11
_atom_site_aniso_U_22
_atom_site_aniso_U_33
_atom_site_aniso_U_23
_atom_site_aniso_U_13
_atom_site_aniso_U_12
C1 0.029(3) 0.031(4) 0.047(5) -0.012(3) -0.006(3) -0.003(3)
C2 0.032(3) 0.030(4) 0.037(4) -0.009(3) 0.002(3) 0.001(3)
C3 0.032(4) 0.042(5) 0.031(4) -0.004(3) -0.007(3) 0.005(3)
C4 0.034(4) 0.048(5) 0.027(4) -0.010(3) 0.006(3) 0.008(3)
C5 0.035(4) 0.045(5) 0.035(4) -0.013(4) -0.002(3) -0.006(3)
C6 0.030(4) 0.037(4) 0.035(4) -0.012(3) 0.001(3) 0.005(3)
C7 0.031(3) 0.024(4) 0.038(4) -0.012(3) -0.008(3) -0.001(3)
C8 0.026(3) 0.030(4) 0.032(4) -0.007(3) 0.005(3) -0.006(3)
C9 0.025(3) 0.031(4) 0.038(4) -0.013(3) -0.008(3) 0.001(3)
C10 0.031(3) 0.031(4) 0.033(4) -0.010(3) -0.010(3) -0.007(3)
C11 0.013(3) 0.031(4) 0.037(4) -0.016(3) -0.001(3) 0.007(3)
C12 0.031(4) 0.027(4) 0.052(5) -0.020(4) -0.008(3) 0.008(3)
C13 0.033(4) 0.028(4) 0.033(4) -0.013(3) 0.010(3) 0.004(3)
C14 0.027(3) 0.031(4) 0.037(4) -0.012(3) -0.006(3) 0.006(3)
C15 0.022(3) 0.026(4) 0.034(4) -0.009(3) 0.005(3) -0.002(3)
C16 0.021(3) 0.030(4) 0.037(4) -0.008(3) -0.001(3) -0.004(3)
C17 0.037(4) 0.042(5) 0.034(4) -0.011(3) -0.006(3) -0.002(3)
C18 0.029(4) 0.048(5) 0.034(4) -0.012(4) 0.004(3) 0.007(3)
C19 0.022(3) 0.048(5) 0.041(4) 0.004(4) 0.012(3) 0.014(3)
C20 0.032(4) 0.050(5) 0.041(4) 0.009(4) 0.004(3) 0.007(4)
C21 0.027(3) 0.025(4) 0.040(4) -0.008(3) -0.007(3) -0.001(3)
C22 0.025(3) 0.040(4) 0.046(5) -0.010(4) -0.004(3) -0.009(3)
C23 0.017(3) 0.039(4) 0.037(4) -0.010(3) 0.008(3) -0.002(3)
C24 0.027(3) 0.031(4) 0.031(4) -0.006(3) 0.003(3) -0.006(3)
C25 0.033(4) 0.028(4) 0.051(5) -0.010(3) 0.008(3) -0.009(3)
C26 0.026(3) 0.035(4) 0.045(4) -0.016(3) 0.010(3) -0.006(3)
C27 0.025(3) 0.037(4) 0.036(4) -0.012(3) 0.006(3) -0.005(3)
C28 0.030(3) 0.027(4) 0.031(4) -0.007(3) 0.005(3) 0.001(3)
C29 0.016(3) 0.037(4) 0.033(4) -0.010(3) -0.001(3) 0.005(3)
C30 0.025(3) 0.028(4) 0.028(3) -0.005(3) -0.008(3) -0.003(3)
C31 0.022(3) 0.028(4) 0.034(4) -0.013(3) -0.005(3) 0.000(3)
C32 0.028(4) 0.067(6) 0.049(5) -0.036(5) -0.018(4) 0.012(4)
C33 0.024(3) 0.040(4) 0.027(3) -0.011(3) 0.005(3) -0.006(3)
C34 0.083(7) 0.046(5) 0.039(5) -0.014(4) 0.018(5) -0.015(5)
C35 0.075(7) 0.071(8) 0.085(8) -0.019(6) 0.004(6) -0.019(6)
C36 0.105(9) 0.056(7) 0.044(5) -0.007(5) 0.024(6) 0.016(6)
C37 0.117(10) 0.059(7) 0.048(6) -0.012(5) -0.026(6) 0.019(7)
C38 0.106(8) 0.046(6) 0.044(5) -0.009(4) -0.016(5) -0.012(5)
C39 0.084(8) 0.073(8) 0.079(8) 0.014(6) -0.014(7) -0.029(7)
C40 0.128(10) 0.086(9) 0.054(6) -0.012(6) -0.003(7) -0.053(8)
C41 0.092(9) 0.102(11) 0.121(12) -0.048(10) -0.011(9) 0.005(8)
C42 0.127(11) 0.080(9) 0.071(8) -0.010(7) 0.024(7) -0.036(8)
C43 0.135(11) 0.066(8) 0.083(8) -0.024(7) -0.012(8) -0.018(8)
Gd1 0.02351(17) 0.0327(2) 0.0331(2) -0.01380(16) 0.00403(14) -0.00550(15)
Gd2 0.02473(17) 0.0275(2) 0.0361(2) -0.01001(16) 0.00295(14) -0.00341(14)
N1 0.072(5) 0.053(5) 0.065(5) -0.011(4) 0.015(5) -0.011(4)
N2 0.100(7) 0.080(7) 0.080(7) -0.014(6) 0.034(6) -0.034(6)
O1 0.027(2) 0.045(3) 0.044(3) -0.017(3) 0.004(2) 0.007(2)
O2 0.024(2) 0.056(4) 0.041(3) -0.008(3) 0.006(2) 0.013(2)
O3 0.045(3) 0.042(3) 0.065(4) -0.019(3) -0.021(3) -0.005(3)
O4 0.042(3) 0.033(3) 0.055(3) -0.015(3) -0.015(3) 0.001(2)
O5 0.036(3) 0.031(3) 0.036(3) -0.006(2) -0.009(2) -0.011(2)
O6 0.035(3) 0.030(3) 0.031(3) -0.012(2) -0.005(2) 0.004(2)
O7 0.019(2) 0.045(3) 0.039(3) -0.015(2) 0.009(2) 0.003(2)
O8 0.026(2) 0.054(4) 0.042(3) -0.012(3) -0.001(2) -0.001(2)
O9 0.026(2) 0.039(3) 0.047(3) -0.005(2) -0.005(2) -0.004(2)
O10 0.017(2) 0.038(3) 0.051(3) -0.017(3) 0.007(2) 0.008(2)
O11 0.032(3) 0.147(7) 0.030(3) -0.025(4) -0.004(2) 0.000(4)
O12 0.045(3) 0.055(4) 0.101(5) -0.048(4) -0.027(3) 0.009(3)
O13 0.086(5) 0.052(4) 0.056(4) -0.031(3) 0.028(3) -0.030(3)
O14 0.074(4) 0.065(4) 0.042(3) -0.012(3) 0.010(3) -0.019(4)

loop_
_atom_type_symbol
_atom_type_description
_atom_type_scat_dispersion_real
_atom_type_scat_dispersion_imag
_atom_type_scat_source
C C 0.0033 0.0016 'International Tables Vol C Tables 4.2.6.8 and 6.1.1.4'
H H 0.0000 0.0000 'International Tables Vol C Tables 4.2.6.8 and 6.1.1.4'
N N 0.0061 0.0033 'International Tables Vol C Tables 4.2.6.8 and 6.1.1.4'
O O 0.0106 0.0060 'International Tables Vol C Tables 4.2.6.8 and 6.1.1.4'
Gd Gd -0.1653 3.9035 'International Tables Vol C Tables 4.2.6.8 and 6.1.1.4'

loop_
_geom_angle_atom_site_label_1
_geom_angle_atom_site_label_2
_geom_angle_atom_site_label_3
_geom_angle
_geom_angle_site_symmetry_1
_geom_angle_site_symmetry_3
O1 C1 O2 119.4(6) . .
O1 C1 C2 120.5(7) . .
O2 C1 C2 119.9(7) . .
O1 C1 Gd2 62.1(4) . 2_477
O2 C1 Gd2 58.3(3) . 2_477
C2 C1 Gd2 166.1(5) . 2_477
C5 C2 C3 119.2(6) . .
C5 C2 C1 121.5(7) . .
C3 C2 C1 119.3(7) . .
C4 C3 C2 121.1(7) . .
C4 C3 H3 119.5 . .
C2 C3 H3 119.5 . .
C3 C4 C7 119.9(7) . .
C3 C4 H4 120.1 . .
C7 C4 H4 120.1 . .
C6 C5 C2 119.8(7) . .
C6 C5 H5 120.1 . .
C2 C5 H5 120.1 . .
C5 C6 C7 121.8(7) . .
C5 C6 H6 119.1 . .
C7 C6 H6 119.1 . .
C6 C7 C4 118.0(6) . .
C6 C7 C8 121.5(6) . .
C4 C7 C8 120.5(6) . .
C9 C8 C13 118.3(6) . .
C9 C8 C7 119.4(6) . .
C13 C8 C7 122.1(6) . .
C8 C9 C10 122.1(6) . .
C8 C9 H9 119.0 . .
C10 C9 H9 119.0 . .
C15 C10 C9 119.9(6) . .
C15 C10 C11 122.0(6) . .
C9 C10 C11 118.1(5) . .
O6 C11 O5 118.8(6) . .
O6 C11 C10 121.8(7) . .
O5 C11 C10 119.4(6) . .
O6 C11 Gd1 59.6(3) . .
O5 C11 Gd1 59.3(3) . .
C10 C11 Gd1 177.8(5) . .
O4 C12 O3 121.9(6) . .
O4 C12 C13 118.9(6) . .
O3 C12 C13 119.1(6) . .
O4 C12 Gd2 57.3(3) . 2_577
O3 C12 Gd2 64.7(4) . 2_577
C13 C12 Gd2 173.7(6) . 2_577
C8 C13 C14 119.9(6) . .
C8 C13 C12 122.8(6) . .
C14 C13 C12 117.1(6) . .
C15 C14 C13 121.9(6) . .
C15 C14 H14 119.0 . .
C13 C14 H14 119.0 . .
C10 C15 C14 117.9(6) . .
C10 C15 C16 124.5(6) . 2_667
C14 C15 C16 117.6(6) . 2_667
C19 C16 C17 118.4(6) . .
C19 C16 C15 120.2(6) . 2_667
C17 C16 C15 121.1(7) . 2_667
C18 C17 C16 119.4(7) . .
C18 C17 H17 120.3 . .
C16 C17 H17 120.3 . .
C17 C18 C21 122.0(7) . .
C17 C18 H18 119.0 . .
C21 C18 H18 119.0 . .
C20 C19 C16 121.3(7) . .
C20 C19 H19 119.4 . .
C16 C19 H19 119.4 . .
C19 C20 C21 121.4(7) . .
C19 C20 H20 119.3 . .
C21 C20 H20 119.3 . .
C20 C21 C18 117.2(6) . .
C20 C21 C22 121.0(7) . .
C18 C21 C22 121.6(7) . .
O8 C22 O7 125.3(6) . .
O8 C22 C21 116.8(6) . .
O7 C22 C21 117.8(7) . .
O9 C23 O10 125.2(6) . .
O9 C23 C24 117.2(6) . .
O10 C23 C24 117.6(6) . .
C27 C24 C25 119.2(6) . .
C27 C24 C23 121.1(6) . .
C25 C24 C23 119.7(6) . .
C26 C25 C24 120.4(6) . .
C26 C25 H25 119.8 . .
C24 C25 H25 119.8 . .
C25 C26 C29 120.8(6) . .
C25 C26 H26 119.6 . .
C29 C26 H26 119.6 . .
C28 C27 C24 119.7(7) . .
C28 C27 H27 120.2 . .
C24 C27 H27 120.2 . .
C27 C28 C29 121.9(7) . .
C27 C28 H28 119.1 . .
C29 C28 H28 119.1 . .
C26 C29 C28 118.0(6) . .
C26 C29 C30 119.0(6) . .
C28 C29 C30 122.9(6) . .
C31 C30 C33 117.6(6) . 2_766
C31 C30 C29 123.9(6) . .
C33 C30 C29 118.4(6) 2_766 .
C30 C31 C33 119.9(6) . .
C30 C31 C32 123.4(6) . .
C33 C31 C32 116.7(6) . .
O12 C32 O11 123.9(8) . .
O12 C32 C31 118.0(8) . .
O11 C32 C31 118.1(9) . .
C30 C33 C31 122.4(6) 2_766 .
C30 C33 H33 118.8 2_766 .
C31 C33 H33 118.8 . .
O13 C34 N1 125.8(10) . .
O13 C34 C38 128.8(10) . .
N1 C34 C38 105.4(8) . .
N1 C35 H35A 109.5 . .
N1 C35 H35B 109.5 . .
H35A C35 H35B 109.5 . .
N1 C35 H35C 109.5 . .
H35A C35 H35C 109.5 . .
H35B C35 H35C 109.5 . .
N1 C36 C37 98.9(8) . .
N1 C36 H36A 112.0 . .
C37 C36 H36A 112.0 . .
N1 C36 H36B 112.0 . .
C37 C36 H36B 112.0 . .
H36A C36 H36B 109.7 . .
C38 C37 C36 105.3(9) . .
C38 C37 H37A 110.7 . .
C36 C37 H37A 110.7 . .
C38 C37 H37B 110.7 . .
C36 C37 H37B 110.7 . .
H37A C37 H37B 108.8 . .
C37 C38 C34 107.2(9) . .
C37 C38 H38A 110.3 . .
C34 C38 H38A 110.3 . .
C37 C38 H38B 110.3 . .
C34 C38 H38B 110.3 . .
H38A C38 H38B 108.5 . .
O14 C39 N2 119.7(8) . .
O14 C39 C40 138.2(10) . .
N2 C39 C40 102.0(9) . .
C41 C40 C39 106.7(9) . .
C41 C40 H40A 110.4 . .
C39 C40 H40A 110.4 . .
C41 C40 H40B 110.4 . .
C39 C40 H40B 110.4 . .
H40A C40 H40B 108.6 . .
C42 C41 C40 97.1(10) . .
C42 C41 H41A 112.3 . .
C40 C41 H41A 112.3 . .
C42 C41 H41B 112.3 . .
C40 C41 H41B 112.3 . .
H41A C41 H41B 109.9 . .
N2 C42 C41 108.7(10) . .
N2 C42 H42A 109.9 . .
C41 C42 H42A 109.9 . .
N2 C42 H42B 109.9 . .
C41 C42 H42B 109.9 . .
H42A C42 H42B 108.3 . .
N2 C43 H43A 109.5 . .
N2 C43 H43B 109.5 . .
H43A C43 H43B 109.5 . .
N2 C43 H43C 109.5 . .
H43A C43 H43C 109.5 . .
H43B C43 H43C 109.5 . .
O13 Gd1 O7 110.8(2) . 2_567
O13 Gd1 O8 87.1(2) . .
O7 Gd1 O8 138.41(18) 2_567 .
O13 Gd1 O11 82.8(3) . 1_455
O7 Gd1 O11 74.41(19) 2_567 1_455
O8 Gd1 O11 146.79(19) . 1_455
O13 Gd1 O9 86.78(19) . .
O7 Gd1 O9 141.48(18) 2_567 .
O8 Gd1 O9 73.66(18) . .
O11 Gd1 O9 74.24(19) 1_455 .
O13 Gd1 O5 76.3(2) . 2_567
O7 Gd1 O5 73.71(18) 2_567 2_567
O8 Gd1 O5 74.83(17) . 2_567
O11 Gd1 O5 132.2(2) 1_455 2_567
O9 Gd1 O5 144.81(17) . 2_567
O13 Gd1 O5 147.6(2) . .
O7 Gd1 O5 75.91(16) 2_567 .
O8 Gd1 O5 70.36(16) . .
O11 Gd1 O5 128.5(2) 1_455 .
O9 Gd1 O5 107.74(16) . .
O5 Gd1 O5 75.45(17) 2_567 .
O13 Gd1 O6 159.4(2) . .
O7 Gd1 O6 78.97(17) 2_567 .
O8 Gd1 O6 97.32(17) . .
O11 Gd1 O6 82.5(2) 1_455 .
O9 Gd1 O6 75.29(16) . .
O5 Gd1 O6 124.27(16) 2_567 .
O5 Gd1 O6 50.97(16) . .
O13 Gd1 C11 170.0(2) . .
O7 Gd1 C11 76.63(17) 2_567 .
O8 Gd1 C11 82.92(18) . .
O11 Gd1 C11 106.0(2) 1_455 .
O9 Gd1 C11 91.15(18) . .
O5 Gd1 C11 100.16(19) 2_567 .
O5 Gd1 C11 25.55(17) . .
O6 Gd1 C11 25.43(18) . .
O13 Gd1 Gd1 113.61(17) . 2_567
O7 Gd1 Gd1 70.69(13) 2_567 2_567
O8 Gd1 Gd1 67.73(13) . 2_567
O11 Gd1 Gd1 144.82(13) 1_455 2_567
O9 Gd1 Gd1 134.54(12) . 2_567
O5 Gd1 Gd1 38.79(10) 2_567 2_567
O5 Gd1 Gd1 36.66(11) . 2_567
O6 Gd1 Gd1 86.55(11) . 2_567
C11 Gd1 Gd1 61.64(15) . 2_567
O14 Gd2 O10 77.7(2) . .
O14 Gd2 O12 77.7(2) . 1_455
O10 Gd2 O12 77.11(18) . 1_455
O14 Gd2 O2 137.1(2) . 2_477
O10 Gd2 O2 144.88(19) . 2_477
O12 Gd2 O2 109.7(2) 1_455 2_477
O14 Gd2 O4 91.6(2) . 2_577
O10 Gd2 O4 82.17(17) . 2_577
O12 Gd2 O4 158.26(19) 1_455 2_577
O2 Gd2 O4 91.07(19) 2_477 2_577
O14 Gd2 O6 150.4(2) . .
O10 Gd2 O6 72.98(17) . .
O12 Gd2 O6 99.7(2) 1_455 .
O2 Gd2 O6 71.91(17) 2_477 .
O4 Gd2 O6 80.19(18) 2_577 .
O14 Gd2 O1 89.7(2) . 2_477
O10 Gd2 O1 152.11(17) . 2_477
O12 Gd2 O1 75.92(18) 1_455 2_477
O2 Gd2 O1 54.23(18) 2_477 2_477
O4 Gd2 O1 123.45(17) 2_577 2_477
O6 Gd2 O1 118.62(17) . 2_477
O14 Gd2 O3 71.4(2) . 2_577
O10 Gd2 O3 122.93(17) . 2_577
O12 Gd2 O3 136.8(2) 1_455 2_577
O2 Gd2 O3 76.5(2) 2_477 2_577
O4 Gd2 O3 52.84(17) 2_577 2_577
O6 Gd2 O3 121.93(17) . 2_577
O1 Gd2 O3 74.55(17) 2_477 2_577
O14 Gd2 C1 112.5(2) . 2_477
O10 Gd2 C1 165.9(2) . 2_477
O12 Gd2 C1 95.1(2) 1_455 2_477
O2 Gd2 C1 27.6(2) 2_477 2_477
O4 Gd2 C1 106.52(19) 2_577 2_477
O6 Gd2 C1 97.2(2) . 2_477
O1 Gd2 C1 26.95(19) 2_477 2_477
O3 Gd2 C1 70.73(19) 2_577 2_477
O14 Gd2 C12 81.3(2) . 2_577
O10 Gd2 C12 103.43(19) . 2_577
O12 Gd2 C12 158.4(3) 1_455 2_577
O2 Gd2 C12 82.6(2) 2_477 2_577
O4 Gd2 C12 26.31(19) 2_577 2_577
O6 Gd2 C12 101.1(2) . 2_577
O1 Gd2 C12 99.04(19) 2_477 2_577
O3 Gd2 C12 26.54(18) 2_577 2_577
C1 Gd2 C12 88.2(2) 2_477 2_577
C34 N1 C36 119.3(10) . .
C34 N1 C35 121.4(8) . .
C36 N1 C35 119.2(9) . .
C39 N2 C42 113.1(9) . .
C39 N2 C43 127.6(9) . .
C42 N2 C43 119.1(9) . .
C1 O1 Gd2 91.0(4) . 2_477
C1 O2 Gd2 94.1(4) . 2_477
C12 O3 Gd2 88.8(4) . 2_577
C12 O4 Gd2 96.4(4) . 2_577
C11 O5 Gd1 155.2(4) . 2_567
C11 O5 Gd1 95.2(4) . .
Gd1 O5 Gd1 104.55(17) 2_567 .
C11 O6 Gd2 147.6(4) . .
C11 O6 Gd1 95.0(4) . .
Gd2 O6 Gd1 117.41(18) . .
C22 O7 Gd1 135.5(5) . 2_567
C22 O8 Gd1 140.7(5) . .
C23 O9 Gd1 142.8(5) . .
C23 O10 Gd2 131.6(4) . .
C32 O11 Gd1 135.0(5) . 1_655
C32 O12 Gd2 125.9(6) . 1_655
C34 O13 Gd1 157.8(6) . .
C39 O14 Gd2 133.7(6) . .

loop_
_geom_bond_atom_site_label_1
_geom_bond_atom_site_label_2
_geom_bond_distance
_geom_bond_site_symmetry_2
C1 O1 1.263(9) .
C1 O2 1.293(9) .
C1 C2 1.472(10) .
C1 Gd2 2.786(7) 2_477
C2 C5 1.379(10) .
C2 C3 1.396(10) .
C3 C4 1.372(10) .
C3 H3 0.9300 .
C4 C7 1.406(10) .
C4 H4 0.9300 .
C5 C6 1.374(10) .
C5 H5 0.9300 .
C6 C7 1.390(10) .
C6 H6 0.9300 .
C7 C8 1.490(9) .
C8 C9 1.378(9) .
C8 C13 1.383(9) .
C9 C10 1.402(9) .
C9 H9 0.9300 .
C10 C15 1.384(9) .
C10 C11 1.496(9) .
C11 O6 1.257(8) .
C11 O5 1.263(8) .
C11 Gd1 2.915(6) .
C12 O4 1.254(9) .
C12 O3 1.257(8) .
C12 C13 1.508(9) .
C12 Gd2 2.811(7) 2_577
C13 C14 1.400(9) .
C14 C15 1.392(9) .
C14 H14 0.9300 .
C15 C16 1.489(9) 2_667
C16 C19 1.384(10) .
C16 C17 1.394(10) .
C17 C18 1.372(9) .
C17 H17 0.9300 .
C18 C21 1.397(10) .
C18 H18 0.9300 .
C19 C20 1.358(10) .
C19 H19 0.9300 .
C20 C21 1.382(10) .
C20 H20 0.9300 .
C21 C22 1.501(9) .
C22 O8 1.251(9) .
C22 O7 1.275(9) .
C23 O9 1.254(8) .
C23 O10 1.272(8) .
C23 C24 1.493(8) .
C24 C27 1.391(9) .
C24 C25 1.400(9) .
C25 C26 1.375(9) .
C25 H25 0.9300 .
C26 C29 1.394(9) .
C26 H26 0.9300 .
C27 C28 1.370(9) .
C27 H27 0.9300 .
C28 C29 1.393(9) .
C28 H28 0.9300 .
C29 C30 1.495(9) .
C30 C31 1.380(8) .
C30 C33 1.388(9) 2_766
C31 C33 1.395(9) .
C31 C32 1.479(9) .
C32 O12 1.228(11) .
C32 O11 1.255(11) .
C33 H33 0.9300 .
C34 O13 1.237(9) .
C34 N1 1.279(12) .
C34 C38 1.450(13) .
C35 N1 1.519(13) .
C35 H35A 0.9600 .
C35 H35B 0.9600 .
C35 H35C 0.9600 .
C36 N1 1.398(12) .
C36 C37 1.529(15) .
C36 H36A 0.9700 .
C36 H36B 0.9700 .
C37 C38 1.438(13) .
C37 H37A 0.9700 .
C37 H37B 0.9700 .
C38 H38A 0.9700 .
C38 H38B 0.9700 .
C39 O14 1.293(11) .
C39 N2 1.372(13) .
C39 C40 1.5404(10) .
C40 C41 1.563(17) .
C40 H40A 0.9700 .
C40 H40B 0.9700 .
C41 C42 1.472(16) .
C41 H41A 0.9700 .
C41 H41B 0.9700 .
C42 N2 1.447(14) .
C42 H42A 0.9700 .
C42 H42B 0.9700 .
C43 N2 1.505(13) .
C43 H43A 0.9600 .
C43 H43B 0.9600 .
C43 H43C 0.9600 .
Gd1 O13 2.284(5) .
Gd1 O7 2.315(4) 2_567
Gd1 O8 2.323(5) .
Gd1 O11 2.329(6) 1_455
Gd1 O9 2.355(5) .
Gd1 O5 2.399(5) 2_567
Gd1 O5 2.517(4) .
Gd1 O6 2.524(5) .
Gd1 Gd1 3.8887(9) 2_567
Gd2 O14 2.358(6) .
Gd2 O10 2.359(4) .
Gd2 O12 2.366(5) 1_455
Gd2 O2 2.378(5) 2_477
Gd2 O4 2.381(5) 2_577
Gd2 O6 2.413(5) .
Gd2 O1 2.462(5) 2_477
Gd2 O3 2.542(5) 2_577

loop_
_geom_torsion_atom_site_label_1
_geom_torsion_atom_site_label_2
_geom_torsion_atom_site_label_3
_geom_torsion_atom_site_label_4
_geom_torsion
_geom_torsion_site_symmetry_1
_geom_torsion_site_symmetry_4
O1 C1 C2 C5 -5.3(11) . .
O2 C1 C2 C5 179.1(7) . .
Gd2 C1 C2 C5 -102(2) 2_477 .
O1 C1 C2 C3 173.3(7) . .
O2 C1 C2 C3 -2.3(11) . .
Gd2 C1 C2 C3 76(3) 2_477 .
C5 C2 C3 C4 3.7(12) . .
C1 C2 C3 C4 -174.9(7) . .
C2 C3 C4 C7 -1.3(12) . .
C3 C2 C5 C6 -1.6(11) . .
C1 C2 C5 C6 177.0(7) . .
C2 C5 C6 C7 -3.0(12) . .
C5 C6 C7 C4 5.3(11) . .
C5 C6 C7 C8 -173.7(7) . .
C3 C4 C7 C6 -3.1(11) . .
C3 C4 C7 C8 175.9(7) . .
C6 C7 C8 C9 129.3(8) . .
C4 C7 C8 C9 -49.6(10) . .
C6 C7 C8 C13 -45.8(11) . .
C4 C7 C8 C13 135.3(8) . .
C13 C8 C9 C10 3.7(11) . .
C7 C8 C9 C10 -171.6(7) . .
C8 C9 C10 C15 -2.0(12) . .
C8 C9 C10 C11 176.4(7) . .
C15 C10 C11 O6 -113.2(8) . .
C9 C10 C11 O6 68.4(9) . .
C15 C10 C11 O5 67.2(9) . .
C9 C10 C11 O5 -111.2(8) . .
C9 C8 C13 C14 -3.9(11) . .
C7 C8 C13 C14 171.2(7) . .
C9 C8 C13 C12 170.4(7) . .
C7 C8 C13 C12 -14.5(11) . .
O4 C12 C13 C8 -27.4(11) . .
O3 C12 C13 C8 155.8(7) . .
O4 C12 C13 C14 147.1(7) . .
O3 C12 C13 C14 -29.8(11) . .
C8 C13 C14 C15 2.6(11) . .
C12 C13 C14 C15 -172.0(7) . .
C9 C10 C15 C14 0.5(11) . .
C11 C10 C15 C14 -177.9(7) . .
C9 C10 C15 C16 -177.5(7) . 2_667
C11 C10 C15 C16 4.1(11) . 2_667
C13 C14 C15 C10 -0.9(11) . .
C13 C14 C15 C16 177.3(7) . 2_667
C19 C16 C17 C18 6.4(11) . .
C15 C16 C17 C18 -167.6(7) 2_667 .
C16 C17 C18 C21 -2.3(12) . .
C17 C16 C19 C20 -6.0(12) . .
C15 C16 C19 C20 168.1(7) 2_667 .
C16 C19 C20 C21 1.2(14) . .
C19 C20 C21 C18 3.0(12) . .
C19 C20 C21 C22 -171.9(7) . .
C17 C18 C21 C20 -2.4(11) . .
C17 C18 C21 C22 172.4(7) . .
C20 C21 C22 O8 7.2(11) . .
C18 C21 C22 O8 -167.5(7) . .
C20 C21 C22 O7 -175.5(7) . .
C18 C21 C22 O7 9.9(10) . .
O9 C23 C24 C27 -163.1(7) . .
O10 C23 C24 C27 17.3(10) . .
O9 C23 C24 C25 15.8(10) . .
O10 C23 C24 C25 -163.8(7) . .
C27 C24 C25 C26 -1.3(12) . .
C23 C24 C25 C26 179.9(7) . .
C24 C25 C26 C29 -0.5(12) . .
C25 C24 C27 C28 1.0(11) . .
C23 C24 C27 C28 179.9(7) . .
C24 C27 C28 C29 1.0(11) . .
C25 C26 C29 C28 2.5(11) . .
C25 C26 C29 C30 179.5(7) . .
C27 C28 C29 C26 -2.8(11) . .
C27 C28 C29 C30 -179.7(7) . .
C26 C29 C30 C31 -140.9(8) . .
C28 C29 C30 C31 36.0(11) . .
C26 C29 C30 C33 39.9(10) . 2_766
C28 C29 C30 C33 -143.2(7) . 2_766
C33 C30 C31 C33 -1.1(12) 2_766 .
C29 C30 C31 C33 179.7(7) . .
C33 C30 C31 C32 -178.6(8) 2_766 .
C29 C30 C31 C32 2.1(12) . .
C30 C31 C32 O12 -112.0(8) . .
C33 C31 C32 O12 70.3(9) . .
C30 C31 C32 O11 68.3(10) . .
C33 C31 C32 O11 -109.4(8) . .
C30 C31 C33 C30 1.1(12) . 2_766
C32 C31 C33 C30 178.9(7) . 2_766
N1 C36 C37 C38 18.9(11) . .
C36 C37 C38 C34 -16.9(11) . .
O13 C34 C38 C37 -171.0(10) . .
N1 C34 C38 C37 7.6(12) . .
O14 C39 C40 C41 150.2(14) . .
N2 C39 C40 C41 -26.7(13) . .
C39 C40 C41 C42 34.4(13) . .
C40 C41 C42 N2 -30.0(14) . .
O13 C34 N1 C36 -174.8(9) . .
C38 C34 N1 C36 6.6(12) . .
O13 C34 N1 C35 2.2(16) . .
C38 C34 N1 C35 -176.4(8) . .
C37 C36 N1 C34 -16.4(12) . .
C37 C36 N1 C35 166.5(9) . .
O14 C39 N2 C42 -170.3(11) . .
C40 C39 N2 C42 7.3(14) . .
O14 C39 N2 C43 15.1(19) . .
C40 C39 N2 C43 -167.3(12) . .
C41 C42 N2 C39 16.0(17) . .
C41 C42 N2 C43 -168.9(12) . .
O2 C1 O1 Gd2 11.3(7) . 2_477
C2 C1 O1 Gd2 -164.3(6) . 2_477
O1 C1 O2 Gd2 -11.7(7) . 2_477
C2 C1 O2 Gd2 163.9(6) . 2_477
O4 C12 O3 Gd2 -2.4(8) . 2_577
C13 C12 O3 Gd2 174.3(6) . 2_577
O3 C12 O4 Gd2 2.6(8) . 2_577
C13 C12 O4 Gd2 -174.2(6) . 2_577
O6 C11 O5 Gd1 -140.6(7) . 2_567
C10 C11 O5 Gd1 39.0(12) . 2_567
Gd1 C11 O5 Gd1 -143.0(10) . 2_567
O6 C11 O5 Gd1 2.3(6) . .
C10 C11 O5 Gd1 -178.1(5) . .
O5 C11 O6 Gd2 174.9(5) . .
C10 C11 O6 Gd2 -4.7(11) . .
Gd1 C11 O6 Gd2 177.2(8) . .
O5 C11 O6 Gd1 -2.3(6) . .
C10 C11 O6 Gd1 178.1(5) . .
O8 C22 O7 Gd1 1.5(12) . 2_567
C21 C22 O7 Gd1 -175.6(4) . 2_567
O7 C22 O8 Gd1 -4.4(13) . .
C21 C22 O8 Gd1 172.7(5) . .
O10 C23 O9 Gd1 -35.8(12) . .
C24 C23 O9 Gd1 144.6(6) . .
O9 C23 O10 Gd2 -16.5(11) . .
C24 C23 O10 Gd2 163.0(5) . .
O12 C32 O11 Gd1 -76.2(11) . 1_655
C31 C32 O11 Gd1 103.5(9) . 1_655
O11 C32 O12 Gd2 5.3(11) . 1_655
C31 C32 O12 Gd2 -174.4(4) . 1_655
N1 C34 O13 Gd1 82(2) . .
C38 C34 O13 Gd1 -99.8(19) . .
N2 C39 O14 Gd2 -155.2(8) . .
C40 C39 O14 Gd2 28(2) . .
